data_2001069
loop_
_publ_author_name
'Wallet, J. C.'
'Gaydou, E. M.'
'Tinant, B.'
'Declercq, J.-P.'
'Baldy, A.'

_publ_section_title
;
 5-Methoxy-2-(2-methoxyphenyl)-4<i>H</i>-1-benzopyran-4-one
 (2,5'-dimethoxyflavone)
;
_journal_issue 2
_journal_name_full 'Acta Crystallographica Section C'
_journal_page_first 376
_journal_page_last 377
_journal_paper_doi 10.1107/S0108270191008557
_journal_volume 48
_journal_year 1992
_chemical_formula_sum 'C17 H14 O4'
_chemical_formula_weight 282.30
_symmetry_cell_setting monoclinic
_symmetry_space_group_name_Hall '-P 2ybc'
_symmetry_space_group_name_H-M 'P 1 21/c 1'
_cell_angle_alpha 90
_cell_angle_beta 97.250(10)
_cell_angle_gamma 90
_cell_formula_units_Z 4
_cell_length_a 7.4020(10)
_cell_length_b 12.466(2)
_cell_length_c 14.619(2)
_cell_volume 1338.2(3)
_diffrn_radiation_type Cu
_diffrn_radiation_wavelength 1.54178
_exptl_absorpt_coefficient_mu 0.834
_exptl_crystal_density_diffrn 1.40
_exptl_crystal_F_000 592
_cod_data_source_file ha0073.cif
_cod_data_source_block ha0073a
_cod_database_code 2001069

loop_
_atom_site_label
_atom_site_fract_x
_atom_site_fract_y
_atom_site_fract_z
O1 .3793(2) .07890(10) .08930(10)
C2 .4861(3) .1490(2) .04910(10)
C3 .6680(3) .1449(2) .06860(10)
C4 .7621(3) .0691(2) .13270(10)
C5 .7042(3) -.0842(2) .24170(10)
C6 .5817(4) -.1550(2) .2726(2)
C7 .3972(4) -.1457(2) .2423(2)
C8 .3302(3) -.0660(2) .1824(2)
C9 .4555(3) .0024(2) .15000(10)
C10 .6417(3) -.0043(2) .17620(10)
O11 .8843(2) -.08470(10) .27180(10)
C12 .9487(4) -.1565(3) .3446(2)
O13 .6203(3) .3383(2) -.02680(10)
C14 .6989(5) .4265(3) -.0698(3)
O15 .9287(2) .0688(2) .14780(10)
C1' .3728(3) .2207(2) -.01490(10)
C2' .4433(4) .3128(2) -.0538(2)
C3' .3297(5) .3744(2) -.1164(2)
C4' .1492(4) .3479(2) -.1395(2)
C5' .0785(4) .2597(2) -.1000(2)
C6' .1891(4) .1967(2) -.0386(2)
H3 .749(4) .191(3) .043(2)
H6 .626(4) -.212(3) .320(2)
H7 .314(4) -.193(3) .267(2)
H8 .209(4) -.053(3) .165(2)
H3' .375(4) .432(3) -.143(2)
H4' .074(4) .394(3) -.185(2)
H5' -.058(4) .240(2) -.113(2)
H6' .144(4) .129(3) -.010(2)
H12A .927(4) -.228(3) .325(2)
H12B .879(4) -.149(2) .400(2)
H12C 1.077(5) -.136(2) .354(2)
H14A .684(4) .404(2) -.141(2)
H14B .621(4) .495(3) -.059(2)
H14C .849(4) .432(3) -.036(2)

loop_
_geom_bond_atom_site_label_1
_geom_bond_atom_site_label_2
_geom_bond_distance
C2 O1 1.360(3)
C9 O1 1.374(2)
C3 C2 1.341(3)
C1' C2 1.477(3)
C4 C3 1.447(3)
C10 C4 1.476(3)
O15 C4 1.225(3)
C6 C5 1.382(3)
C10 C5 1.417(3)
O11 C5 1.351(3)
C7 C6 1.387(4)
C8 C7 1.375(3)
C9 C8 1.387(3)
C10 C9 1.386(3)
C12 O11 1.426(3)
C14 O13 1.426(3)
C2' O13 1.357(3)
C2' C1' 1.410(3)
C6' C1' 1.392(3)
C3' C2' 1.393(3)
C4' C3' 1.377(4)
C5' C4' 1.375(4)
C6' C5' 1.381(3)
H3 C3 0.94(3)
H6 C6 1.01(3)
H7 C7 0.96(3)
H8 C8 0.91(3)
H12A C12 0.95(3)
H12B C12 1.02(3)
H12C C12 0.98(3)
H14A C14 1.07(3)
H14B C14 1.06(3)
H14C C14 1.16(3)
H3' C3' 0.90(3)
H4' C4' 0.99(3)
H5' C5' 1.03(3)
H6' C6' 1.02(3)
